data_1574966
loop_
_publ_author_name
'Ghosh, Moushakhi'
'Gaurav, Kumar'
'Panwaria, Prakash'
'Panday, Rishukumar'
'Tothadi, Srinu'
'Khan, Shabana'

_publ_section_title
;
 Driving diverse bond functionalisation with <i>N</i>-heterocyclic
 silylene-coinage metal-aryl complexes.
;
_journal_issue 32
_journal_name_full 'Chemical science'
_journal_page_first 14518
_journal_page_last 14533
_journal_paper_doi 10.1039/d5sc00879d
_journal_volume 16
_journal_year 2025
_chemical_formula_moiety 'C56 H86 Cu2 N4 O2 Si2'
_chemical_formula_sum 'C56 H86 Cu2 N4 O2 Si2'
_chemical_formula_weight 1030.54
_space_group_crystal_system triclinic
_space_group_IT_number 2
_space_group_name_Hall '-P 1'
_space_group_name_H-M_alt 'P -1'
_atom_sites_solution_hydrogens geom
_audit_creation_date 2025-04-29
_audit_creation_method
;
Olex2 1.3
(compiled 2020.11.12 svn.r5f609507 for OlexSys, GUI svn.r6408)
;
_audit_update_record
;
2025-05-13 deposited with the CCDC.	2025-06-30 downloaded from the CCDC.
;
_cell_angle_alpha 100.995(7)
_cell_angle_beta 101.007(8)
_cell_angle_gamma 99.443(7)
_cell_formula_units_Z 1
_cell_length_a 10.836(3)
_cell_length_b 11.503(3)
_cell_length_c 11.911(3)
_cell_measurement_reflns_used 9967
_cell_measurement_temperature 150
_cell_measurement_theta_max 28.35
_cell_measurement_theta_min 2.33
_cell_volume 1399.3(6)
_computing_molecular_graphics 'Olex2 1.3 (Dolomanov et al., 2009)'
_computing_publication_material 'Olex2 1.3 (Dolomanov et al., 2009)'
_computing_structure_refinement 'ShelXL (Sheldrick, 2015)'
_computing_structure_solution 'SHELXT 2014/5 (Sheldrick, 2014)'
_diffrn_ambient_temperature 150
_diffrn_measured_fraction_theta_full 0.998
_diffrn_measured_fraction_theta_max 0.985
_diffrn_measurement_device_type 'Bruker APEX-II CCD'
_diffrn_measurement_method '\f and \w scans'
_diffrn_radiation_type MoK\a
_diffrn_radiation_wavelength 0.71073
_diffrn_reflns_av_R_equivalents 0.1251
_diffrn_reflns_av_unetI/netI 0.1045
_diffrn_reflns_Laue_measured_fraction_full 0.998
_diffrn_reflns_Laue_measured_fraction_max 0.985
_diffrn_reflns_limit_h_max 14
_diffrn_reflns_limit_h_min -14
_diffrn_reflns_limit_k_max 15
_diffrn_reflns_limit_k_min -12
_diffrn_reflns_limit_l_max 15
_diffrn_reflns_limit_l_min -15
_diffrn_reflns_number 31981
_diffrn_reflns_point_group_measured_fraction_full 0.998
_diffrn_reflns_point_group_measured_fraction_max 0.985
_diffrn_reflns_theta_full 25.242
_diffrn_reflns_theta_max 28.395
_diffrn_reflns_theta_min 1.844
_diffrn_standards_number 0
_exptl_absorpt_coefficient_mu 0.845
_exptl_absorpt_correction_T_max 0.7457
_exptl_absorpt_correction_T_min 0.2678
_exptl_absorpt_correction_type multi-scan
_exptl_absorpt_process_details
'SADABS-2016/2 (Bruker,2016/2) was used for absorption correction. wR2(int) was 0.1739 before and 0.1232 after correction. The Ratio of minimum to maximum transmission is 0.3591. The \l/2 correction factor is Not present.'
_exptl_crystal_colour yellow
_exptl_crystal_colour_primary yellow
_exptl_crystal_density_diffrn 1.223
_exptl_crystal_description block
_exptl_crystal_F_000 552
_exptl_crystal_size_max 0.15
_exptl_crystal_size_mid 0.14
_exptl_crystal_size_min 0.12
_refine_diff_density_max 1.594
_refine_diff_density_min -1.589
_refine_diff_density_rms 0.156
_refine_ls_extinction_method none
_refine_ls_goodness_of_fit_ref 1.030
_refine_ls_hydrogen_treatment constr
_refine_ls_matrix_type full
_refine_ls_number_parameters 310
_refine_ls_number_reflns 6927
_refine_ls_number_restraints 0
_refine_ls_restrained_S_all 1.030
_refine_ls_R_factor_all 0.1287
_refine_ls_R_factor_gt 0.0868
_refine_ls_shift/su_max 0.000
_refine_ls_shift/su_mean 0.000
_refine_ls_structure_factor_coef Fsqd
_refine_ls_weighting_details 'w=1/[\s^2^(Fo^2^)+(0.1424P)^2^+0.8527P] where P=(Fo^2^+2Fc^2^)/3'
_refine_ls_weighting_scheme calc
_refine_ls_wR_factor_gt 0.2066
_refine_ls_wR_factor_ref 0.2342
_reflns_Friedel_coverage 0.000
_reflns_number_gt 4755
_reflns_number_total 6927
_reflns_threshold_expression 'I > 2\s(I)'
_cod_data_source_file d5sc00879d2.cif
_cod_data_source_block mo_mg_otbu_cm_solve_0m_a
_cod_depositor_comments 'Adding full bibliography for 1574965--1574988.cif.'
_cod_original_cell_volume 1399.4(6)
_cod_database_code 1574966
_shelx_shelxl_version_number 2018/3
_shelx_space_group_comment
;
The symmetry employed for this shelxl refinement is uniquely defined
by the following loop, which should always be used as a source of
symmetry information in preference to the above space-group names.
They are only intended as comments.
;
_shelx_estimated_absorpt_t_max 0.905
_shelx_estimated_absorpt_t_min 0.884
_olex2_refinement_description
;
;
_olex2_submission_special_instructions 'No special instructions were received'

loop_
_space_group_symop_operation_xyz
'x, y, z'
'-x, -y, -z'

loop_
_atom_site_label
_atom_site_type_symbol
_atom_site_fract_x
_atom_site_fract_y
_atom_site_fract_z
_atom_site_U_iso_or_equiv
_atom_site_adp_type
_atom_site_occupancy
_atom_site_site_symmetry_order
_atom_site_calc_flag
_atom_site_refinement_flags_posn
_atom_site_refinement_flags_adp
_atom_site_refinement_flags_occupancy
_atom_site_disorder_assembly
_atom_site_disorder_group
Cu1 Cu 0.54161(4) 0.57129(4) 0.08898(4) 0.01402(18) Uani 1 1 d . . . . .
C1 C 0.3677(4) 0.4407(3) 0.0591(3) 0.0168(8) Uani 1 1 d . . . . .
N1 N 0.7210(3) 0.8603(3) 0.2393(3) 0.0167(7) Uani 1 1 d . . . . .
O1 O 0.5827(3) 0.7544(3) 0.3759(2) 0.0233(7) Uani 1 1 d . . . . .
Si1 Si 0.63238(10) 0.71383(10) 0.25495(9) 0.0143(3) Uani 1 1 d . . . . .
N2 N 0.8081(3) 0.7290(3) 0.3111(3) 0.0173(7) Uani 1 1 d . . . . .
C2 C 0.2538(4) 0.4880(4) 0.0532(3) 0.0174(8) Uani 1 1 d . . . . .
C7 C 0.4907(4) 0.2935(4) 0.1361(4) 0.0265(10) Uani 1 1 d . . . . .
H7A H 0.511624 0.264886 0.060438 0.040 Uiso 1 1 calc GR . . . .
H7B H 0.476812 0.225842 0.174452 0.040 Uiso 1 1 calc GR . . . .
H7C H 0.561883 0.357082 0.186298 0.040 Uiso 1 1 calc GR . . . .
C6 C 0.3702(4) 0.3436(4) 0.1160(3) 0.0182(8) Uani 1 1 d . . . . .
C5 C 0.2673(4) 0.2957(4) 0.1580(4) 0.0219(9) Uani 1 1 d . . . . .
H5 H 0.273001 0.229559 0.194416 0.026 Uiso 1 1 calc R . . . .
C4 C 0.1566(4) 0.3413(4) 0.1484(4) 0.0214(9) Uani 1 1 d . . . . .
C3 C 0.1515(4) 0.4394(4) 0.0958(3) 0.0211(9) Uani 1 1 d . . . . .
H3 H 0.076943 0.473340 0.089187 0.025 Uiso 1 1 calc R . . . .
C9 C 0.0451(5) 0.2873(5) 0.1957(5) 0.0357(12) Uani 1 1 d . . . . .
H9A H 0.032992 0.198809 0.177127 0.054 Uiso 1 1 calc GR . . . .
H9B H -0.033450 0.310479 0.159498 0.054 Uiso 1 1 calc GR . . . .
H9C H 0.063859 0.317633 0.281151 0.054 Uiso 1 1 calc GR . . . .
C8 C 0.2460(4) 0.5995(4) 0.0040(4) 0.0232(9) Uani 1 1 d . . . . .
H8A H 0.314930 0.666903 0.051480 0.035 Uiso 1 1 calc GR . . . .
H8B H 0.162562 0.621097 0.006107 0.035 Uiso 1 1 calc GR . . . .
H8C H 0.255536 0.582465 -0.077330 0.035 Uiso 1 1 calc GR . . . .
C10 C 0.4681(4) 0.7116(4) 0.4132(4) 0.0218(9) Uani 1 1 d . . . . .
C11 C 0.4271(6) 0.5757(5) 0.3760(4) 0.0397(13) Uani 1 1 d . . . . .
H11A H 0.391956 0.551477 0.290884 0.060 Uiso 1 1 calc GR . . . .
H11B H 0.361146 0.547993 0.416497 0.060 Uiso 1 1 calc GR . . . .
H11C H 0.501500 0.539221 0.396385 0.060 Uiso 1 1 calc GR . . . .
C12 C 0.3620(5) 0.7704(6) 0.3613(6) 0.0514(16) Uani 1 1 d . . . . .
H12A H 0.390322 0.858627 0.385465 0.077 Uiso 1 1 calc GR . . . .
H12B H 0.284877 0.745437 0.389603 0.077 Uiso 1 1 calc GR . . . .
H12C H 0.342439 0.744947 0.275422 0.077 Uiso 1 1 calc GR . . . .
C13 C 0.5029(5) 0.7537(5) 0.5461(4) 0.0395(13) Uani 1 1 d . . . . .
H13A H 0.577635 0.722528 0.578186 0.059 Uiso 1 1 calc GR . . . .
H13B H 0.430013 0.723410 0.577716 0.059 Uiso 1 1 calc GR . . . .
H13C H 0.523512 0.842414 0.568206 0.059 Uiso 1 1 calc GR . . . .
C14 C 0.6901(4) 0.9673(4) 0.1993(4) 0.0188(8) Uani 1 1 d . . . . .
C15 C 0.5458(4) 0.9515(4) 0.1768(4) 0.0309(11) Uani 1 1 d . . . . .
H15A H 0.505594 0.878767 0.114435 0.046 Uiso 1 1 calc GR . . . .
H15B H 0.520330 1.022418 0.152368 0.046 Uiso 1 1 calc GR . . . .
H15C H 0.517796 0.942934 0.248820 0.046 Uiso 1 1 calc GR . . . .
C16 C 0.7530(5) 1.0820(4) 0.2968(4) 0.0350(12) Uani 1 1 d . . . . .
H16A H 0.726645 1.072955 0.369495 0.052 Uiso 1 1 calc GR . . . .
H16B H 0.725702 1.152392 0.272819 0.052 Uiso 1 1 calc GR . . . .
H16C H 0.846753 1.093541 0.310266 0.052 Uiso 1 1 calc GR . . . .
C17 C 0.7349(5) 0.9816(5) 0.0879(4) 0.0325(11) Uani 1 1 d . . . . .
H17A H 0.829062 0.999100 0.105060 0.049 Uiso 1 1 calc GR . . . .
H17B H 0.703155 1.048342 0.059921 0.049 Uiso 1 1 calc GR . . . .
H17C H 0.701317 0.906416 0.027225 0.049 Uiso 1 1 calc GR . . . .
C18 C 0.8942(4) 0.6532(4) 0.3584(4) 0.0200(9) Uani 1 1 d . . . . .
C19 C 0.9807(5) 0.7245(5) 0.4740(4) 0.0358(12) Uani 1 1 d . . . . .
H19A H 1.037696 0.793655 0.460991 0.054 Uiso 1 1 calc GR . . . .
H19B H 1.032358 0.672443 0.508823 0.054 Uiso 1 1 calc GR . . . .
H19C H 0.928276 0.753849 0.527461 0.054 Uiso 1 1 calc GR . . . .
C20 C 0.9745(5) 0.6104(5) 0.2738(4) 0.0343(11) Uani 1 1 d . . . . .
H20A H 0.919329 0.578401 0.194721 0.052 Uiso 1 1 calc GR . . . .
H20B H 1.014744 0.546580 0.299300 0.052 Uiso 1 1 calc GR . . . .
H20C H 1.041411 0.678488 0.272668 0.052 Uiso 1 1 calc GR . . . .
C21 C 0.8063(5) 0.5461(5) 0.3782(5) 0.0399(13) Uani 1 1 d . . . . .
H21A H 0.752562 0.575145 0.430403 0.060 Uiso 1 1 calc GR . . . .
H21B H 0.858161 0.494903 0.414296 0.060 Uiso 1 1 calc GR . . . .
H21C H 0.751375 0.498955 0.302741 0.060 Uiso 1 1 calc GR . . . .
C22 C 0.8347(4) 0.8293(4) 0.2716(3) 0.0168(8) Uani 1 1 d . . . . .
C23 C 0.9604(4) 0.8852(4) 0.2535(4) 0.0195(8) Uani 1 1 d . . . . .
C24 C 0.9918(5) 0.8473(5) 0.1462(4) 0.0347(12) Uani 1 1 d . . . . .
H24 H 0.931314 0.789362 0.084290 0.042 Uiso 1 1 calc R . . . .
C25 C 1.1102(6) 0.8939(5) 0.1304(6) 0.0454(15) Uani 1 1 d . . . . .
H25 H 1.132230 0.867713 0.057550 0.054 Uiso 1 1 calc R . . . .
C26 C 1.1984(5) 0.9796(5) 0.2207(6) 0.0452(15) Uani 1 1 d . . . . .
H26 H 1.280597 1.011198 0.209306 0.054 Uiso 1 1 calc R . . . .
C27 C 1.1679(5) 1.0184(5) 0.3251(5) 0.0391(13) Uani 1 1 d . . . . .
H27 H 1.228003 1.078086 0.385875 0.047 Uiso 1 1 calc R . . . .
C28 C 1.0486(4) 0.9707(4) 0.3428(4) 0.0252(10) Uani 1 1 d . . . . .
H28 H 1.027615 0.996667 0.416151 0.030 Uiso 1 1 calc R . . . .

loop_
_atom_site_aniso_label
_atom_site_aniso_U_11
_atom_site_aniso_U_22
_atom_site_aniso_U_33
_atom_site_aniso_U_23
_atom_site_aniso_U_13
_atom_site_aniso_U_12
Cu1 0.0137(3) 0.0171(3) 0.0080(3) -0.00032(18) 0.00122(18) -0.00049(19)
C1 0.019(2) 0.0144(19) 0.0140(19) -0.0005(15) 0.0055(16) -0.0017(16)
N1 0.0135(17) 0.0176(17) 0.0153(16) 0.0011(13) 0.0017(13) -0.0025(13)
O1 0.0199(15) 0.0295(17) 0.0144(14) -0.0047(12) 0.0074(12) -0.0048(12)
Si1 0.0134(6) 0.0178(6) 0.0096(5) 0.0003(4) 0.0031(4) 0.0002(4)
N2 0.0125(17) 0.0223(18) 0.0153(16) 0.0052(14) 0.0015(13) -0.0009(13)
C2 0.021(2) 0.020(2) 0.0064(17) -0.0021(14) 0.0006(15) -0.0013(16)
C7 0.024(2) 0.027(2) 0.030(2) 0.0080(19) 0.0065(19) 0.0068(19)
C6 0.020(2) 0.017(2) 0.0138(19) -0.0010(15) 0.0018(16) 0.0016(16)
C5 0.028(2) 0.021(2) 0.015(2) 0.0022(16) 0.0059(17) 0.0017(18)
C4 0.023(2) 0.024(2) 0.016(2) 0.0045(16) 0.0089(17) -0.0033(17)
C3 0.020(2) 0.029(2) 0.0129(19) 0.0011(16) 0.0052(16) 0.0031(17)
C9 0.029(3) 0.046(3) 0.042(3) 0.024(2) 0.022(2) 0.003(2)
C8 0.012(2) 0.032(2) 0.024(2) 0.0068(18) 0.0021(17) 0.0012(17)
C10 0.020(2) 0.032(2) 0.0129(19) 0.0037(17) 0.0065(17) 0.0021(18)
C11 0.052(3) 0.040(3) 0.022(2) 0.001(2) 0.018(2) -0.009(2)
C12 0.028(3) 0.076(4) 0.059(4) 0.032(3) 0.011(3) 0.013(3)
C13 0.037(3) 0.057(3) 0.016(2) -0.004(2) 0.013(2) -0.007(2)
C14 0.019(2) 0.016(2) 0.017(2) 0.0000(16) 0.0000(16) -0.0005(16)
C15 0.025(3) 0.029(3) 0.040(3) 0.016(2) 0.004(2) 0.006(2)
C16 0.042(3) 0.020(2) 0.032(3) -0.0062(19) -0.006(2) 0.006(2)
C17 0.039(3) 0.038(3) 0.022(2) 0.013(2) 0.008(2) 0.006(2)
C18 0.017(2) 0.021(2) 0.019(2) 0.0025(16) -0.0005(16) 0.0045(17)
C19 0.046(3) 0.031(3) 0.021(2) 0.0007(19) -0.011(2) 0.010(2)
C20 0.031(3) 0.039(3) 0.033(3) -0.001(2) 0.009(2) 0.015(2)
C21 0.028(3) 0.035(3) 0.064(4) 0.028(3) 0.009(3) 0.012(2)
C22 0.0140(19) 0.025(2) 0.0083(17) -0.0004(15) 0.0019(15) 0.0007(16)
C23 0.017(2) 0.020(2) 0.021(2) 0.0060(16) 0.0046(17) 0.0033(16)
C24 0.040(3) 0.037(3) 0.030(3) 0.005(2) 0.019(2) 0.004(2)
C25 0.056(4) 0.046(3) 0.059(4) 0.030(3) 0.046(3) 0.023(3)
C26 0.027(3) 0.034(3) 0.089(5) 0.031(3) 0.029(3) 0.010(2)
C27 0.019(3) 0.031(3) 0.063(4) 0.014(3) 0.002(2) -0.001(2)
C28 0.019(2) 0.025(2) 0.027(2) 0.0026(18) 0.0018(18) -0.0003(18)

loop_
_atom_type_symbol
_atom_type_description
_atom_type_scat_dispersion_real
_atom_type_scat_dispersion_imag
_atom_type_scat_source
C C 0.0033 0.0016 'International Tables Vol C Tables 4.2.6.8 and 6.1.1.4'
H H 0.0000 0.0000 'International Tables Vol C Tables 4.2.6.8 and 6.1.1.4'
Cu Cu 0.3201 1.2651 'International Tables Vol C Tables 4.2.6.8 and 6.1.1.4'
N N 0.0061 0.0033 'International Tables Vol C Tables 4.2.6.8 and 6.1.1.4'
O O 0.0106 0.0060 'International Tables Vol C Tables 4.2.6.8 and 6.1.1.4'
Si Si 0.0817 0.0704 'International Tables Vol C Tables 4.2.6.8 and 6.1.1.4'

loop_
_geom_angle_atom_site_label_1
_geom_angle_atom_site_label_2
_geom_angle_atom_site_label_3
_geom_angle
_geom_angle_site_symmetry_1
_geom_angle_site_symmetry_3
_geom_angle_publ_flag
C1 Cu1 Cu1 57.91(10) . 2_665 ?
C1 Cu1 Cu1 56.32(10) 2_665 2_665 ?
C1 Cu1 C1 114.23(11) . 2_665 ?
C1 Cu1 Si1 119.81(11) 2_665 . ?
C1 Cu1 Si1 125.96(11) . . ?
Si1 Cu1 Cu1 176.13(4) . 2_665 ?
Cu1 C1 Cu1 65.77(11) . 2_665 ?
C2 C1 Cu1 119.1(3) . 2_665 ?
C2 C1 Cu1 115.5(3) . . ?
C6 C1 Cu1 117.9(3) . . ?
C6 C1 Cu1 115.3(3) . 2_665 ?
C6 C1 C2 114.7(3) . . ?
C14 N1 Si1 137.6(3) . . ?
C22 N1 Si1 91.5(2) . . ?
C22 N1 C14 130.8(3) . . ?
C10 O1 Si1 132.9(3) . . ?
Cu1 Si1 C22 118.56(10) . . ?
N1 Si1 Cu1 117.11(11) . . ?
N1 Si1 N2 70.05(15) . . ?
N1 Si1 C22 35.40(14) . . ?
O1 Si1 Cu1 131.70(11) . . ?
O1 Si1 N1 102.33(15) . . ?
O1 Si1 N2 102.69(15) . . ?
O1 Si1 C22 109.73(14) . . ?
N2 Si1 Cu1 115.80(12) . . ?
N2 Si1 C22 35.13(14) . . ?
C18 N2 Si1 136.9(3) . . ?
C22 N2 Si1 91.6(2) . . ?
C22 N2 C18 130.4(3) . . ?
C1 C2 C8 119.0(3) . . ?
C3 C2 C1 122.5(4) . . ?
C3 C2 C8 118.4(4) . . ?
H7A C7 H7B 109.5 . . ?
H7A C7 H7C 109.5 . . ?
H7B C7 H7C 109.5 . . ?
C6 C7 H7A 109.5 . . ?
C6 C7 H7B 109.5 . . ?
C6 C7 H7C 109.5 . . ?
C1 C6 C7 119.1(4) . . ?
C5 C6 C1 122.2(4) . . ?
C5 C6 C7 118.6(4) . . ?
C6 C5 H5 119.1 . . ?
C4 C5 C6 121.9(4) . . ?
C4 C5 H5 119.1 . . ?
C5 C4 C3 117.8(4) . . ?
C5 C4 C9 120.8(4) . . ?
C3 C4 C9 121.4(4) . . ?
C2 C3 C4 120.9(4) . . ?
C2 C3 H3 119.6 . . ?
C4 C3 H3 119.6 . . ?
C4 C9 H9A 109.5 . . ?
C4 C9 H9B 109.5 . . ?
C4 C9 H9C 109.5 . . ?
H9A C9 H9B 109.5 . . ?
H9A C9 H9C 109.5 . . ?
H9B C9 H9C 109.5 . . ?
C2 C8 H8A 109.5 . . ?
C2 C8 H8B 109.5 . . ?
C2 C8 H8C 109.5 . . ?
H8A C8 H8B 109.5 . . ?
H8A C8 H8C 109.5 . . ?
H8B C8 H8C 109.5 . . ?
O1 C10 C11 111.4(4) . . ?
O1 C10 C12 108.7(4) . . ?
O1 C10 C13 105.3(4) . . ?
C11 C10 C12 110.3(4) . . ?
C11 C10 C13 110.9(4) . . ?
C13 C10 C12 110.1(4) . . ?
C10 C11 H11A 109.5 . . ?
C10 C11 H11B 109.5 . . ?
C10 C11 H11C 109.5 . . ?
H11A C11 H11B 109.5 . . ?
H11A C11 H11C 109.5 . . ?
H11B C11 H11C 109.5 . . ?
C10 C12 H12A 109.5 . . ?
C10 C12 H12B 109.5 . . ?
C10 C12 H12C 109.5 . . ?
H12A C12 H12B 109.5 . . ?
H12A C12 H12C 109.5 . . ?
H12B C12 H12C 109.5 . . ?
C10 C13 H13A 109.5 . . ?
C10 C13 H13B 109.5 . . ?
C10 C13 H13C 109.5 . . ?
H13A C13 H13B 109.5 . . ?
H13A C13 H13C 109.5 . . ?
H13B C13 H13C 109.5 . . ?
N1 C14 C15 106.3(3) . . ?
N1 C14 C16 109.7(3) . . ?
N1 C14 C17 112.8(4) . . ?
C15 C14 C16 109.3(4) . . ?
C15 C14 C17 109.9(4) . . ?
C17 C14 C16 108.8(4) . . ?
C14 C15 H15A 109.5 . . ?
C14 C15 H15B 109.5 . . ?
C14 C15 H15C 109.5 . . ?
H15A C15 H15B 109.5 . . ?
H15A C15 H15C 109.5 . . ?
H15B C15 H15C 109.5 . . ?
C14 C16 H16A 109.5 . . ?
C14 C16 H16B 109.5 . . ?
C14 C16 H16C 109.5 . . ?
H16A C16 H16B 109.5 . . ?
H16A C16 H16C 109.5 . . ?
H16B C16 H16C 109.5 . . ?
C14 C17 H17A 109.5 . . ?
C14 C17 H17B 109.5 . . ?
C14 C17 H17C 109.5 . . ?
H17A C17 H17B 109.5 . . ?
H17A C17 H17C 109.5 . . ?
H17B C17 H17C 109.5 . . ?
N2 C18 C19 109.3(3) . . ?
N2 C18 C20 112.1(3) . . ?
N2 C18 C21 105.6(3) . . ?
C19 C18 C20 109.9(4) . . ?
C19 C18 C21 109.6(4) . . ?
C21 C18 C20 110.3(4) . . ?
C18 C19 H19A 109.5 . . ?
C18 C19 H19B 109.5 . . ?
C18 C19 H19C 109.5 . . ?
H19A C19 H19B 109.5 . . ?
H19A C19 H19C 109.5 . . ?
H19B C19 H19C 109.5 . . ?
C18 C20 H20A 109.5 . . ?
C18 C20 H20B 109.5 . . ?
C18 C20 H20C 109.5 . . ?
H20A C20 H20B 109.5 . . ?
H20A C20 H20C 109.5 . . ?
H20B C20 H20C 109.5 . . ?
C18 C21 H21A 109.5 . . ?
C18 C21 H21B 109.5 . . ?
C18 C21 H21C 109.5 . . ?
H21A C21 H21B 109.5 . . ?
H21A C21 H21C 109.5 . . ?
H21B C21 H21C 109.5 . . ?
N1 C22 Si1 53.14(19) . . ?
N1 C22 C23 127.2(4) . . ?
N2 C22 N1 105.5(3) . . ?
N2 C22 Si1 53.25(19) . . ?
N2 C22 C23 126.9(4) . . ?
C23 C22 Si1 166.2(3) . . ?
C24 C23 C22 119.2(4) . . ?
C28 C23 C22 121.0(4) . . ?
C28 C23 C24 119.8(4) . . ?
C23 C24 H24 120.1 . . ?
C25 C24 C23 119.7(5) . . ?
C25 C24 H24 120.1 . . ?
C24 C25 H25 119.9 . . ?
C24 C25 C26 120.1(5) . . ?
C26 C25 H25 119.9 . . ?
C25 C26 H26 119.7 . . ?
C27 C26 C25 120.6(5) . . ?
C27 C26 H26 119.7 . . ?
C26 C27 H27 120.1 . . ?
C26 C27 C28 119.9(5) . . ?
C28 C27 H27 120.1 . . ?
C23 C28 C27 119.9(5) . . ?
C23 C28 H28 120.0 . . ?
C27 C28 H28 120.0 . . ?

loop_
_geom_bond_atom_site_label_1
_geom_bond_atom_site_label_2
_geom_bond_distance
_geom_bond_site_symmetry_2
_geom_bond_publ_flag
Cu1 Cu1 2.3357(10) 2_665 ?
Cu1 C1 2.170(4) 2_665 ?
Cu1 C1 2.132(4) . ?
Cu1 Si1 2.2485(12) . ?
C1 C2 1.424(6) . ?
C1 C6 1.414(6) . ?
N1 Si1 1.858(3) . ?
N1 C14 1.467(5) . ?
N1 C22 1.345(5) . ?
O1 Si1 1.644(3) . ?
O1 C10 1.442(5) . ?
Si1 N2 1.861(3) . ?
Si1 C22 2.321(4) . ?
N2 C18 1.483(5) . ?
N2 C22 1.336(5) . ?
C2 C3 1.385(6) . ?
C2 C8 1.516(6) . ?
C7 H7A 0.9800 . ?
C7 H7B 0.9800 . ?
C7 H7C 0.9800 . ?
C7 C6 1.508(6) . ?
C6 C5 1.383(6) . ?
C5 H5 0.9500 . ?
C5 C4 1.380(6) . ?
C4 C3 1.395(6) . ?
C4 C9 1.520(6) . ?
C3 H3 0.9500 . ?
C9 H9A 0.9800 . ?
C9 H9B 0.9800 . ?
C9 H9C 0.9800 . ?
C8 H8A 0.9800 . ?
C8 H8B 0.9800 . ?
C8 H8C 0.9800 . ?
C10 C11 1.507(7) . ?
C10 C12 1.517(7) . ?
C10 C13 1.517(6) . ?
C11 H11A 0.9800 . ?
C11 H11B 0.9800 . ?
C11 H11C 0.9800 . ?
C12 H12A 0.9800 . ?
C12 H12B 0.9800 . ?
C12 H12C 0.9800 . ?
C13 H13A 0.9800 . ?
C13 H13B 0.9800 . ?
C13 H13C 0.9800 . ?
C14 C15 1.509(6) . ?
C14 C16 1.540(6) . ?
C14 C17 1.525(6) . ?
C15 H15A 0.9800 . ?
C15 H15B 0.9800 . ?
C15 H15C 0.9800 . ?
C16 H16A 0.9800 . ?
C16 H16B 0.9800 . ?
C16 H16C 0.9800 . ?
C17 H17A 0.9800 . ?
C17 H17B 0.9800 . ?
C17 H17C 0.9800 . ?
C18 C19 1.508(6) . ?
C18 C20 1.518(6) . ?
C18 C21 1.514(6) . ?
C19 H19A 0.9800 . ?
C19 H19B 0.9800 . ?
C19 H19C 0.9800 . ?
C20 H20A 0.9800 . ?
C20 H20B 0.9800 . ?
C20 H20C 0.9800 . ?
C21 H21A 0.9800 . ?
C21 H21B 0.9800 . ?
C21 H21C 0.9800 . ?
C22 C23 1.481(6) . ?
C23 C24 1.393(6) . ?
C23 C28 1.385(6) . ?
C24 H24 0.9500 . ?
C24 C25 1.369(7) . ?
C25 H25 0.9500 . ?
C25 C26 1.391(9) . ?
C26 H26 0.9500 . ?
C26 C27 1.360(8) . ?
C27 H27 0.9500 . ?
C27 C28 1.390(7) . ?
C28 H28 0.9500 . ?
